data_4070191
loop_
_publ_author_name
'Conde, Ana'
'Fandos, Rosa'
'Otero, Antonio'
'Rodr\'iguez, Ana'

_publ_section_title
;
 Synthesis and Reactivity of Tantalum Complexes Supported by the Pincer
 Ligand 2,6-Pyridinedicarboxylate. Preparation of an Unprecedented
 Water-Soluble Iminoacyl Complex
;
_journal_issue 18
_journal_name_full Organometallics
_journal_page_first 5505
_journal_paper_doi 10.1021/om900643c
_journal_volume 28
_journal_year 2009
_chemical_formula_sum 'C24 H34 F3 N2 O9 S Ta'
_chemical_formula_weight 764.54
_chemical_name_systematic
;
 ?
;
_space_group_IT_number 14
_symmetry_cell_setting monoclinic
_symmetry_space_group_name_Hall '-P 2yn'
_symmetry_space_group_name_H-M 'P 1 21/n 1'
_atom_sites_solution_hydrogens geom
_atom_sites_solution_primary direct
_atom_sites_solution_secondary difmap
_audit_creation_method SHELXL-97
_cell_angle_alpha 90.00
_cell_angle_beta 90.0490(10)
_cell_angle_gamma 90.00
_cell_formula_units_Z 4
_cell_length_a 12.9861(11)
_cell_length_b 8.9104(8)
_cell_length_c 24.942(2)
_cell_measurement_reflns_used 3848
_cell_measurement_temperature 180(2)
_cell_measurement_theta_max 27.188
_cell_measurement_theta_min 2.7726
_cell_volume 2886.1(4)
_computing_cell_refinement 'Bruker SAINT'
_computing_data_collection 'Bruker APEX'
_computing_data_reduction 'Bruker SAINT, SADABS, XPREP'
_computing_molecular_graphics 'Bruker SHELXTL'
_computing_publication_material 'Bruker SHELXTL'
_computing_structure_refinement 'SHELXL-97 (Sheldrick, 1997)'
_computing_structure_solution 'SHELXS-97 (Sheldrick, 1990)'
_diffrn_ambient_temperature 180(2)
_diffrn_measured_fraction_theta_full 0.977
_diffrn_measured_fraction_theta_max 0.977
_diffrn_measurement_device_type 'CCD area detector'
_diffrn_measurement_method 'omega and phi scans'
_diffrn_radiation_monochromator graphite
_diffrn_radiation_source 'fine-focus sealed tube'
_diffrn_radiation_type MoK\a
_diffrn_radiation_wavelength 0.71073
_diffrn_reflns_av_R_equivalents 0.0820
_diffrn_reflns_av_sigmaI/netI 0.0882
_diffrn_reflns_limit_h_max 16
_diffrn_reflns_limit_h_min -17
_diffrn_reflns_limit_k_max 10
_diffrn_reflns_limit_k_min -11
_diffrn_reflns_limit_l_max 32
_diffrn_reflns_limit_l_min -32
_diffrn_reflns_number 21585
_diffrn_reflns_theta_full 28.32
_diffrn_reflns_theta_max 28.32
_diffrn_reflns_theta_min 1.77
_exptl_absorpt_coefficient_mu 3.952
_exptl_absorpt_correction_T_max 0.2153
_exptl_absorpt_correction_T_min 0.1513
_exptl_absorpt_correction_type multi-scan
_exptl_absorpt_process_details SADABS
_exptl_crystal_colour colorless
_exptl_crystal_density_diffrn 1.760
_exptl_crystal_density_method 'not measured'
_exptl_crystal_description cubic
_exptl_crystal_F_000 1520
_exptl_crystal_size_max 0.43
_exptl_crystal_size_mid 0.40
_exptl_crystal_size_min 0.36
_refine_diff_density_max 3.277
_refine_diff_density_min -1.967
_refine_diff_density_rms 0.250
_refine_ls_extinction_method none
_refine_ls_goodness_of_fit_ref 1.095
_refine_ls_hydrogen_treatment mixed
_refine_ls_matrix_type full
_refine_ls_number_parameters 373
_refine_ls_number_reflns 7027
_refine_ls_number_restraints 2
_refine_ls_restrained_S_all 1.098
_refine_ls_R_factor_all 0.0814
_refine_ls_R_factor_gt 0.0503
_refine_ls_shift/su_max 0.016
_refine_ls_shift/su_mean 0.000
_refine_ls_structure_factor_coef Fsqd
_refine_ls_weighting_details 'calc w=1/[\s^2^(Fo^2^)+(0.0563P)^2^+14.9209P] where P=(Fo^2^+2Fc^2^)/3'
_refine_ls_weighting_scheme calc
_refine_ls_wR_factor_gt 0.1333
_refine_ls_wR_factor_ref 0.1491
_reflns_number_gt 4394
_reflns_number_total 7027
_reflns_threshold_expression >2sigma(I)
_cod_data_source_file om900643c_si_001.cif
_cod_data_source_block 5
_cod_original_cell_volume 2886.0(4)
_cod_original_sg_symbol_H-M P21/n
_cod_database_code 4070191

loop_
_symmetry_equiv_pos_as_xyz
'x, y, z'
'-x+1/2, y+1/2, -z+1/2'
'-x, -y, -z'
'x-1/2, -y-1/2, z-1/2'

loop_
_atom_site_label
_atom_site_type_symbol
_atom_site_fract_x
_atom_site_fract_y
_atom_site_fract_z
_atom_site_U_iso_or_equiv
_atom_site_adp_type
_atom_site_occupancy
_atom_site_symmetry_multiplicity
_atom_site_calc_flag
_atom_site_refinement_flags
C1 C 0.1721(5) 0.5245(9) 0.0969(3) 0.0198(16) Uani 1 1 d .
C2 C 0.2582(5) 0.4582(8) 0.1287(3) 0.0188(15) Uani 1 1 d .
C3 C 0.3561(6) 0.5161(9) 0.1340(3) 0.0258(17) Uani 1 1 d .
H3 H 0.3764 0.6031 0.1147 0.031 Uiso 1 1 calc R
C4 C 0.4236(6) 0.4442(9) 0.1680(3) 0.0291(18) Uani 1 1 d .
H4 H 0.4928 0.4780 0.1708 0.035 Uiso 1 1 calc R
C5 C 0.3906(6) 0.3219(9) 0.1984(3) 0.0234(16) Uani 1 1 d .
H5 H 0.4357 0.2743 0.2231 0.028 Uiso 1 1 calc R
C6 C 0.2919(5) 0.2722(8) 0.1917(3) 0.0167(15) Uani 1 1 d .
C7 C 0.2363(5) 0.1534(9) 0.2239(3) 0.0218(16) Uani 1 1 d .
C8 C -0.0697(6) 0.1984(9) 0.1849(3) 0.0208(16) Uani 1 1 d .
C9 C -0.1312(6) 0.1162(10) 0.2251(3) 0.032(2) Uani 1 1 d .
H9A H -0.1661 0.1881 0.2486 0.049 Uiso 1 1 calc R
H9B H -0.0858 0.0521 0.2465 0.049 Uiso 1 1 calc R
H9C H -0.1826 0.0539 0.2068 0.049 Uiso 1 1 calc R
C10 C -0.1748(5) 0.4164(9) 0.1458(3) 0.0257(17) Uani 1 1 d .
C11 C -0.2786(6) 0.3408(11) 0.1578(5) 0.051(3) Uani 1 1 d .
H11A H -0.2877 0.2541 0.1341 0.077 Uiso 1 1 calc R
H11B H -0.3345 0.4127 0.1517 0.077 Uiso 1 1 calc R
H11C H -0.2798 0.3074 0.1952 0.077 Uiso 1 1 calc R
C12 C -0.1717(8) 0.4763(12) 0.0887(4) 0.045(3) Uani 1 1 d .
H12A H -0.1030 0.5163 0.0811 0.067 Uiso 1 1 calc R
H12B H -0.2229 0.5564 0.0847 0.067 Uiso 1 1 calc R
H12C H -0.1873 0.3949 0.0636 0.067 Uiso 1 1 calc R
C13 C -0.1549(7) 0.5432(9) 0.1856(4) 0.034(2) Uani 1 1 d .
H13A H -0.1583 0.5039 0.2222 0.051 Uiso 1 1 calc R
H13B H -0.2071 0.6216 0.1809 0.051 Uiso 1 1 calc R
H13C H -0.0864 0.5857 0.1791 0.051 Uiso 1 1 calc R
C14 C 0.0550(6) 0.1786(9) 0.0502(3) 0.0239(17) Uani 1 1 d .
C15 C 0.1584(5) 0.1492(8) 0.0659(3) 0.0204(16) Uani 1 1 d .
C16 C 0.1550(6) 0.0298(9) 0.1043(3) 0.0224(16) Uani 1 1 d .
C17 C 0.0507(6) -0.0087(9) 0.1129(3) 0.0252(17) Uani 1 1 d .
C18 C -0.0104(6) 0.0810(9) 0.0771(3) 0.0255(17) Uani 1 1 d .
C19 C 0.0243(8) 0.2844(10) 0.0052(3) 0.039(2) Uani 1 1 d .
H19A H 0.0358 0.2351 -0.0294 0.059 Uiso 1 1 calc R
H19B H 0.0660 0.3759 0.0072 0.059 Uiso 1 1 calc R
H19C H -0.0487 0.3104 0.0087 0.059 Uiso 1 1 calc R
C20 C 0.2533(7) 0.2124(11) 0.0396(4) 0.042(2) Uani 1 1 d .
H20A H 0.2665 0.1585 0.0060 0.063 Uiso 1 1 calc R
H20B H 0.3124 0.2006 0.0636 0.063 Uiso 1 1 calc R
H20C H 0.2427 0.3191 0.0319 0.063 Uiso 1 1 calc R
C21 C 0.2461(6) -0.0524(10) 0.1265(4) 0.033(2) Uani 1 1 d .
H21A H 0.2246 -0.1125 0.1574 0.049 Uiso 1 1 calc R
H21B H 0.2986 0.0201 0.1378 0.049 Uiso 1 1 calc R
H21C H 0.2748 -0.1184 0.0989 0.049 Uiso 1 1 calc R
C22 C 0.0147(7) -0.1359(9) 0.1465(4) 0.033(2) Uani 1 1 d .
H22A H 0.0341 -0.2309 0.1295 0.050 Uiso 1 1 calc R
H22B H -0.0604 -0.1312 0.1502 0.050 Uiso 1 1 calc R
H22C H 0.0466 -0.1295 0.1820 0.050 Uiso 1 1 calc R
C23 C -0.1227(6) 0.0622(11) 0.0681(4) 0.039(2) Uani 1 1 d .
H23A H -0.1500 0.1514 0.0500 0.058 Uiso 1 1 calc R
H23B H -0.1574 0.0492 0.1027 0.058 Uiso 1 1 calc R
H23C H -0.1347 -0.0264 0.0457 0.058 Uiso 1 1 calc R
C24 C -0.0488(8) 0.4667(13) 0.4021(4) 0.046(3) Uani 1 1 d .
O1 O 0.0825(4) 0.4560(5) 0.1052(2) 0.0195(11) Uani 1 1 d .
O2 O 0.1842(5) 0.6304(6) 0.0674(2) 0.0342(14) Uani 1 1 d .
O3 O 0.1434(4) 0.1300(6) 0.2094(2) 0.0204(11) Uani 1 1 d .
O4 O 0.2803(4) 0.0895(6) 0.2616(2) 0.0303(13) Uani 1 1 d .
O5 O 0.0659(4) 0.4098(6) 0.2140(2) 0.0211(12) Uani 1 1 d .
O11 O 0.0080(5) 0.3384(9) 0.3143(3) 0.0550(19) Uani 1 1 d .
O12 O -0.0981(6) 0.1986(9) 0.3745(4) 0.066(2) Uani 1 1 d .
O13 O -0.1717(5) 0.4055(8) 0.3237(3) 0.0535(19) Uani 1 1 d .
F11 F 0.0280(4) 0.4108(8) 0.4307(2) 0.0625(18) Uani 1 1 d .
F12 F -0.1285(4) 0.4895(8) 0.4334(2) 0.0663(19) Uani 1 1 d .
F13 F -0.0178(5) 0.6010(7) 0.3828(3) 0.077(2) Uani 1 1 d .
S3 S -0.08208(17) 0.3425(3) 0.34738(10) 0.0413(6) Uani 1 1 d .
Ta1 Ta 0.071636(18) 0.25012(3) 0.145385(10) 0.01177(11) Uani 1 1 d .
N1 N 0.2297(4) 0.3367(7) 0.1562(2) 0.0157(12) Uani 1 1 d .
N2 N -0.0872(4) 0.3062(7) 0.1533(2) 0.0177(13) Uani 1 1 d .
O6 O -0.0437(6) 0.8811(9) 0.4758(3) 0.079(3) Uiso 1 1 d D
H61 H -0.0971 0.9120 0.5015 0.051 Uiso 1 1 d D
H62 H -0.0395 0.8100 0.4548 0.051 Uiso 1 1 d D
H2 H 0.114(8) 0.464(11) 0.220(4) 0.05(3) Uiso 1 1 d .
H1 H 0.028(6) 0.391(9) 0.248(3) 0.03(2) Uiso 1 1 d .

loop_
_atom_site_aniso_label
_atom_site_aniso_U_11
_atom_site_aniso_U_22
_atom_site_aniso_U_33
_atom_site_aniso_U_23
_atom_site_aniso_U_13
_atom_site_aniso_U_12
C1 0.024(4) 0.019(4) 0.017(4) 0.001(3) -0.004(3) -0.002(3)
C2 0.025(4) 0.017(4) 0.015(4) -0.002(3) 0.007(3) -0.002(3)
C3 0.030(4) 0.021(4) 0.026(4) -0.002(3) 0.002(3) -0.008(3)
C4 0.024(4) 0.030(5) 0.032(5) -0.006(4) 0.002(3) -0.009(3)
C5 0.023(4) 0.025(4) 0.022(4) -0.003(3) -0.007(3) 0.004(3)
C6 0.021(3) 0.017(4) 0.011(3) -0.003(3) 0.000(3) 0.001(3)
C7 0.022(4) 0.022(4) 0.022(4) 0.001(3) -0.002(3) 0.006(3)
C8 0.024(4) 0.023(4) 0.016(4) -0.011(3) 0.002(3) -0.005(3)
C9 0.025(4) 0.051(6) 0.021(4) -0.004(4) 0.000(3) -0.011(4)
C10 0.017(4) 0.025(4) 0.035(5) -0.003(4) -0.001(3) 0.003(3)
C11 0.019(4) 0.038(6) 0.096(9) -0.007(6) 0.006(5) 0.000(4)
C12 0.053(6) 0.053(7) 0.029(5) 0.007(5) -0.003(4) 0.023(5)
C13 0.040(5) 0.020(5) 0.044(6) 0.000(4) 0.006(4) 0.010(4)
C14 0.039(4) 0.023(4) 0.010(4) -0.004(3) -0.006(3) 0.002(3)
C15 0.025(4) 0.019(4) 0.017(4) -0.007(3) 0.002(3) 0.000(3)
C16 0.022(4) 0.019(4) 0.026(4) -0.005(3) -0.002(3) 0.003(3)
C17 0.030(4) 0.016(4) 0.029(4) -0.011(3) -0.004(3) -0.001(3)
C18 0.031(4) 0.026(5) 0.020(4) -0.012(3) -0.002(3) 0.000(3)
C19 0.066(7) 0.034(5) 0.017(4) -0.003(4) -0.012(4) 0.014(4)
C20 0.038(5) 0.044(6) 0.044(6) -0.023(5) 0.019(4) -0.010(4)
C21 0.034(5) 0.024(5) 0.041(5) -0.006(4) -0.005(4) 0.008(3)
C22 0.045(5) 0.016(4) 0.039(5) 0.000(4) 0.005(4) -0.009(4)
C23 0.031(5) 0.038(6) 0.047(6) -0.023(5) -0.012(4) 0.000(4)
C24 0.043(6) 0.061(7) 0.034(6) -0.007(5) 0.007(4) 0.002(5)
O1 0.022(3) 0.016(3) 0.020(3) 0.004(2) -0.002(2) -0.002(2)
O2 0.050(4) 0.021(3) 0.032(3) 0.009(3) -0.008(3) -0.010(3)
O3 0.023(3) 0.018(3) 0.021(3) 0.001(2) -0.005(2) -0.002(2)
O4 0.031(3) 0.033(3) 0.027(3) 0.010(3) -0.003(2) 0.011(2)
O5 0.022(3) 0.023(3) 0.019(3) -0.008(2) 0.000(2) -0.004(2)
O11 0.058(4) 0.078(6) 0.029(4) 0.004(4) 0.015(3) 0.005(4)
O12 0.069(5) 0.027(4) 0.102(7) 0.026(4) -0.007(5) -0.004(4)
O13 0.054(4) 0.057(5) 0.050(4) 0.001(4) -0.020(3) 0.016(4)
F11 0.048(3) 0.100(5) 0.039(3) 0.003(3) -0.015(3) -0.002(3)
F12 0.045(3) 0.105(6) 0.049(4) -0.022(4) 0.021(3) -0.002(3)
F13 0.083(5) 0.046(4) 0.102(6) 0.001(4) 0.010(4) -0.015(4)
S3 0.0343(12) 0.0563(18) 0.0333(13) -0.0079(12) -0.0013(10) 0.0035(11)
Ta1 0.01420(15) 0.01013(17) 0.01097(16) -0.00059(12) -0.00192(10) -0.00023(11)
N1 0.015(3) 0.016(3) 0.017(3) 0.000(3) 0.002(2) 0.001(2)
N2 0.016(3) 0.013(3) 0.023(3) 0.000(3) 0.000(2) 0.005(2)

loop_
_atom_type_symbol
_atom_type_description
_atom_type_scat_dispersion_real
_atom_type_scat_dispersion_imag
_atom_type_scat_source
C C 0.0033 0.0016 'International Tables Vol C Tables 4.2.6.8 and 6.1.1.4'
H H 0.0000 0.0000 'International Tables Vol C Tables 4.2.6.8 and 6.1.1.4'
O O 0.0106 0.0060 'International Tables Vol C Tables 4.2.6.8 and 6.1.1.4'
F F 0.0171 0.0103 'International Tables Vol C Tables 4.2.6.8 and 6.1.1.4'
S S 0.1246 0.1234 'International Tables Vol C Tables 4.2.6.8 and 6.1.1.4'
Ta Ta -0.7052 6.5227 'International Tables Vol C Tables 4.2.6.8 and 6.1.1.4'
N N 0.0061 0.0033 'International Tables Vol C Tables 4.2.6.8 and 6.1.1.4'

loop_
_geom_angle_atom_site_label_1
_geom_angle_atom_site_label_2
_geom_angle_atom_site_label_3
_geom_angle
O2 C1 O1 124.5(7)
O2 C1 C2 122.4(7)
O1 C1 C2 113.0(6)
N1 C2 C3 120.8(7)
N1 C2 C1 112.7(6)
C3 C2 C1 126.3(7)
C4 C3 C2 118.1(7)
C3 C4 C5 120.1(7)
C6 C5 C4 118.5(7)
N1 C6 C5 120.7(7)
N1 C6 C7 111.5(6)
C5 C6 C7 127.7(7)
O4 C7 O3 125.0(7)
O4 C7 C6 120.3(6)
O3 C7 C6 114.6(6)
N2 C8 C9 134.7(7)
N2 C8 Ta1 72.7(4)
C9 C8 Ta1 152.4(6)
N2 C10 C12 108.8(6)
N2 C10 C13 105.9(6)
C12 C10 C13 110.1(7)
N2 C10 C11 110.5(7)
C12 C10 C11 111.1(8)
C13 C10 C11 110.3(7)
C18 C14 C15 109.3(7)
C18 C14 C19 125.8(8)
C15 C14 C19 124.4(8)
C18 C14 Ta1 75.6(4)
C15 C14 Ta1 72.6(4)
C19 C14 Ta1 125.0(6)
C14 C15 C16 106.9(6)
C14 C15 C20 125.7(8)
C16 C15 C20 126.6(7)
C14 C15 Ta1 73.8(4)
C16 C15 Ta1 73.6(4)
C20 C15 Ta1 126.3(5)
C17 C16 C15 108.2(7)
C17 C16 C21 125.6(7)
C15 C16 C21 125.8(7)
C17 C16 Ta1 73.1(4)
C15 C16 Ta1 72.5(4)
C21 C16 Ta1 125.6(5)
C16 C17 C18 107.4(7)
C16 C17 C22 124.9(7)
C18 C17 C22 127.0(7)
C16 C17 Ta1 73.6(4)
C18 C17 Ta1 75.2(4)
C22 C17 Ta1 124.3(6)
C14 C18 C17 108.1(7)
C14 C18 C23 126.8(8)
C17 C18 C23 124.9(8)
C14 C18 Ta1 72.1(4)
C17 C18 Ta1 71.2(4)
C23 C18 Ta1 125.9(5)
F12 C24 F11 109.4(8)
F12 C24 F13 108.0(9)
F11 C24 F13 107.5(9)
F12 C24 S3 110.8(7)
F11 C24 S3 110.8(7)
F13 C24 S3 110.2(7)
C1 O1 Ta1 122.4(4)
C7 O3 Ta1 122.7(5)
O13 S3 O11 116.1(5)
O13 S3 O12 114.9(5)
O11 S3 O12 111.1(5)
O13 S3 C24 105.5(5)
O11 S3 C24 104.8(5)
O12 S3 C24 102.8(5)
O1 Ta1 N2 84.5(2)
O1 Ta1 C8 117.9(3)
N2 Ta1 C8 34.4(3)
O1 Ta1 O3 140.07(19)
N2 Ta1 O3 118.0(2)
C8 Ta1 O3 85.5(3)
O1 Ta1 N1 71.9(2)
N2 Ta1 N1 143.7(2)
C8 Ta1 N1 145.0(2)
O3 Ta1 N1 71.3(2)
O1 Ta1 O5 79.1(2)
N2 Ta1 O5 75.3(2)
C8 Ta1 O5 75.8(2)
O3 Ta1 O5 76.1(2)
N1 Ta1 O5 73.4(2)
O1 Ta1 C15 84.4(2)
N2 Ta1 C15 127.3(2)
C8 Ta1 C15 133.6(3)
O3 Ta1 C15 102.7(2)
N1 Ta1 C15 78.4(2)
O5 Ta1 C15 150.6(2)
O1 Ta1 C17 132.1(2)
N2 Ta1 C17 98.3(2)
C8 Ta1 C17 81.7(3)
O3 Ta1 C17 79.9(2)
N1 Ta1 C17 118.0(2)
O5 Ta1 C17 148.1(2)
C15 Ta1 C17 56.0(3)
O1 Ta1 C16 117.9(2)
N2 Ta1 C16 130.5(2)
C8 Ta1 C16 113.5(3)
O3 Ta1 C16 73.8(2)
N1 Ta1 C16 85.5(2)
O5 Ta1 C16 147.5(2)
C15 Ta1 C16 33.9(3)
C17 Ta1 C16 33.3(2)
O1 Ta1 C14 76.8(2)
N2 Ta1 C14 93.8(3)
C8 Ta1 C14 108.3(3)
O3 Ta1 C14 128.9(2)
N1 Ta1 C14 106.7(2)
O5 Ta1 C14 154.4(2)
C15 Ta1 C14 33.6(2)
C17 Ta1 C14 55.3(3)
C16 Ta1 C14 55.4(3)
O1 Ta1 C18 103.3(2)
N2 Ta1 C18 78.1(2)
C8 Ta1 C18 79.6(3)
O3 Ta1 C18 113.0(2)
N1 Ta1 C18 133.3(2)
O5 Ta1 C18 152.9(2)
C15 Ta1 C18 55.0(2)
C17 Ta1 C18 33.6(3)
C16 Ta1 C18 55.0(3)
C14 Ta1 C18 32.4(3)
C6 N1 C2 121.7(6)
C6 N1 Ta1 119.6(5)
C2 N1 Ta1 118.6(5)
C8 N2 C10 134.9(6)
C8 N2 Ta1 72.8(4)
C10 N2 Ta1 150.2(5)

loop_
_geom_bond_atom_site_label_1
_geom_bond_atom_site_label_2
_geom_bond_distance
C1 O2 1.207(9)
C1 O1 1.330(8)
C1 C2 1.492(10)
C2 N1 1.333(9)
C2 C3 1.378(10)
C3 C4 1.378(11)
C4 C5 1.395(11)
C5 C6 1.366(10)
C6 N1 1.330(9)
C6 C7 1.511(10)
C7 O4 1.240(9)
C7 O3 1.277(8)
C8 N2 1.263(10)
C8 C9 1.478(11)
C8 Ta1 2.134(7)
C10 N2 1.514(9)
C10 C12 1.522(12)
C10 C13 1.526(11)
C10 C11 1.536(11)
C14 C18 1.388(11)
C14 C15 1.423(10)
C14 C19 1.520(11)
C14 Ta1 2.467(7)
C15 C16 1.432(11)
C15 C20 1.505(11)
C15 Ta1 2.452(7)
C16 C17 1.413(11)
C16 C21 1.498(11)
C16 Ta1 2.466(8)
C17 C18 1.437(11)
C17 C22 1.486(11)
C17 Ta1 2.459(7)
C18 C23 1.484(11)
C18 Ta1 2.511(7)
C24 F12 1.313(10)
C24 F11 1.323(11)
C24 F13 1.350(12)
C24 S3 1.809(11)
O1 Ta1 2.095(5)
O3 Ta1 2.136(5)
O5 Ta1 2.227(5)
O11 S3 1.432(7)
O12 S3 1.464(8)
O13 S3 1.421(7)
Ta1 N2 2.132(5)
Ta1 N1 2.209(5)
